data_4504852
loop_
_publ_author_name
'Sun, Hao-Ling'
'Gao, Song'
'Ma, Bao-Qing'
'Su, Gang'
'Batten, Stuart R.'

_publ_section_title
;
 Structures and Magnetism of a Series Mn(II) Coordination Polymers
 Containing Pyrazine-Dioxide Derivatives and Different Anions
;
_journal_issue 1
_journal_name_full 'Crystal Growth &amp; Design'
_journal_page_first 269
_journal_paper_doi 10.1021/cg034223n
_journal_volume 5
_journal_year 2005
_chemical_formula_sum 'C10 H12 Mn N8 O3'
_chemical_formula_weight 347.22
_chemical_name_systematic
; 
 ? 
;
_space_group_IT_number 15
_symmetry_cell_setting monoclinic
_symmetry_space_group_name_Hall '-C 2yc'
_symmetry_space_group_name_H-M 'C 1 2/c 1'
_atom_sites_solution_hydrogens geom
_atom_sites_solution_primary direct
_atom_sites_solution_secondary difmap
_audit_creation_method SHELXL-97
_cell_angle_alpha 90.00
_cell_angle_beta 97.382(6)
_cell_angle_gamma 90.00
_cell_formula_units_Z 4
_cell_length_a 9.3968(8)
_cell_length_b 11.5836(4)
_cell_length_c 13.1449(7)
_cell_measurement_reflns_used 7233
_cell_measurement_temperature 293(2)
_cell_measurement_theta_max 27.485
_cell_measurement_theta_min 3.395
_cell_volume 1418.95(15)
_computing_cell_refinement 'HKL Scalepack (Otwinowski & Minor, 1997)'
_computing_data_collection 'KappaCCD (Nonius B. V., 1998)'
_computing_data_reduction 'HKL Denzo (Otwinowski & Minor, 1997) & maXus (Mackay et al., 1998)'
_computing_molecular_graphics 'Bruker SHELXTL V5.1 (Sheldrick, 1998)'
_computing_publication_material 'SHELXL-97 (Sheldrick, 1997)'
_computing_structure_refinement 'SHELXL-97 (Sheldrick, 1997)'
_computing_structure_solution 'SHELXS-97 (Sheldrick, 1997)'
_diffrn_ambient_temperature 293(2)
_diffrn_detector_area_resol_mean 0.76
_diffrn_measured_fraction_theta_full 0.991
_diffrn_measured_fraction_theta_max 0.991
_diffrn_measurement_device_type 'NONIUS KappaCCD'
_diffrn_measurement_method CCD
_diffrn_radiation_monochromator graphite
_diffrn_radiation_source 'fine-focus sealed tube'
_diffrn_radiation_type MoK\a
_diffrn_radiation_wavelength 0.71073
_diffrn_reflns_av_R_equivalents 0.0690
_diffrn_reflns_av_sigmaI/netI 0.0498
_diffrn_reflns_limit_h_max 12
_diffrn_reflns_limit_h_min -12
_diffrn_reflns_limit_k_max 14
_diffrn_reflns_limit_k_min -14
_diffrn_reflns_limit_l_max 17
_diffrn_reflns_limit_l_min -17
_diffrn_reflns_number 12608
_diffrn_reflns_theta_full 27.46
_diffrn_reflns_theta_max 27.46
_diffrn_reflns_theta_min 3.52
_exptl_absorpt_coefficient_mu 0.958
_exptl_absorpt_correction_T_max 0.912
_exptl_absorpt_correction_T_min 0.825
_exptl_absorpt_correction_type empirical
_exptl_absorpt_process_details '(Blessing, 1995, 1997)'
_exptl_crystal_colour orange
_exptl_crystal_density_diffrn 1.625
_exptl_crystal_density_method 'not measured'
_exptl_crystal_description block
_exptl_crystal_F_000 708
_exptl_crystal_size_max 0.15
_exptl_crystal_size_mid 0.15
_exptl_crystal_size_min 0.10
_refine_diff_density_max 0.365
_refine_diff_density_min -0.325
_refine_diff_density_rms 0.070
_refine_ls_extinction_coef 0.0088(12)
_refine_ls_extinction_expression Fc^*^=kFc[1+0.001xFc^2^\l^3^/sin(2\q)]^-1/4^
_refine_ls_extinction_method SHELXL
_refine_ls_goodness_of_fit_ref 1.039
_refine_ls_hydrogen_treatment mixed
_refine_ls_matrix_type full
_refine_ls_number_parameters 111
_refine_ls_number_reflns 1613
_refine_ls_number_restraints 3
_refine_ls_restrained_S_all 1.038
_refine_ls_R_factor_all 0.0648
_refine_ls_R_factor_gt 0.0369
_refine_ls_shift/su_max 0.000
_refine_ls_shift/su_mean 0.000
_refine_ls_structure_factor_coef Fsqd
_refine_ls_weighting_details 'calc w=1/[\s^2^(Fo^2^)+(0.0521P)^2^+0.6751P] where P=(Fo^2^+2Fc^2^)/3'
_refine_ls_weighting_scheme calc
_refine_ls_wR_factor_gt 0.0890
_refine_ls_wR_factor_ref 0.0999
_reflns_number_gt 1170
_reflns_number_total 1613
_reflns_threshold_expression >2sigma(I)
_cod_data_source_file cg034223nsi20031118_102631.cif
_cod_data_source_block 4-Mndca23dmpdo
_cod_original_cell_volume 1418.95(9)
_cod_original_sg_symbol_H-M C2/c
_cod_original_formula_sum 'C10 H12 Mn1 N8 O3'
_cod_database_code 4504852

loop_
_symmetry_equiv_pos_as_xyz
'x, y, z'
'-x, y, -z+1/2'
'x+1/2, y+1/2, z'
'-x+1/2, y+1/2, -z+1/2'
'-x, -y, -z'
'x, -y, z-1/2'
'-x+1/2, -y+1/2, -z'
'x+1/2, -y+1/2, z-1/2'

loop_
_atom_site_label
_atom_site_type_symbol
_atom_site_fract_x
_atom_site_fract_y
_atom_site_fract_z
_atom_site_U_iso_or_equiv
_atom_site_adp_type
_atom_site_occupancy
_atom_site_symmetry_multiplicity
_atom_site_calc_flag
_atom_site_refinement_flags
Mn1 Mn 0.2500 0.2500 0.5000 0.0269(2) Uani 1 2 d S
O1 O 0.26510(16) 0.32119(15) 0.34559(12) 0.0376(4) Uani 1 1 d .
O2 O 0.0000 0.4512(3) 0.2500 0.0567(8) Uani 1 2 d SD
N1 N 0.38257(19) 0.32353(17) 0.30023(14) 0.0278(4) Uani 1 1 d .
N2 N 0.2436(2) 0.07023(18) 0.44215(17) 0.0410(5) Uani 1 1 d .
N3 N 0.2840(2) -0.13775(19) 0.4334(2) 0.0478(6) Uani 1 1 d .
N4 N 0.5179(2) -0.23269(19) 0.46930(19) 0.0415(6) Uani 1 1 d .
C1 C 0.4415(3) 0.2229(2) 0.27493(19) 0.0323(6) Uani 1 1 d .
H1 H 0.4014 0.1532 0.2919 0.039 Uiso 1 1 calc R
C2 C 0.4411(2) 0.4261(2) 0.27756(16) 0.0277(5) Uani 1 1 d .
C3 C 0.3775(3) 0.5333(2) 0.3132(2) 0.0415(6) Uani 1 1 d .
H3A H 0.2979 0.5141 0.3491 0.062 Uiso 1 1 calc R
H3B H 0.3448 0.5811 0.2553 0.062 Uiso 1 1 calc R
H3C H 0.4485 0.5742 0.3585 0.062 Uiso 1 1 calc R
C4 C 0.2697(2) -0.0268(2) 0.44045(18) 0.0315(5) Uani 1 1 d .
C5 C 0.4112(2) -0.1845(2) 0.45409(19) 0.0326(6) Uani 1 1 d .
H1W H 0.083(4) 0.408(4) 0.277(4) 0.125(18) Uiso 1 1 d D
H2W H 0.034(13) 0.50(3) 0.20(3) 1.0(2) Uiso 1 1 d D

loop_
_atom_site_aniso_label
_atom_site_aniso_U_11
_atom_site_aniso_U_22
_atom_site_aniso_U_33
_atom_site_aniso_U_23
_atom_site_aniso_U_13
_atom_site_aniso_U_12
Mn1 0.0246(3) 0.0253(3) 0.0322(3) 0.0020(2) 0.0086(2) 0.00566(19)
O1 0.0289(8) 0.0493(12) 0.0373(9) 0.0094(8) 0.0151(8) 0.0069(8)
O2 0.0495(18) 0.0453(18) 0.074(2) 0.000 0.0047(16) 0.000
N1 0.0262(9) 0.0326(11) 0.0254(9) 0.0046(8) 0.0065(8) 0.0011(8)
N2 0.0454(13) 0.0313(13) 0.0471(13) -0.0033(10) 0.0088(10) 0.0057(10)
N3 0.0282(11) 0.0285(12) 0.0851(18) 0.0022(12) 0.0014(12) 0.0021(9)
N4 0.0275(11) 0.0415(14) 0.0558(14) 0.0008(10) 0.0067(10) 0.0077(9)
C1 0.0333(12) 0.0299(13) 0.0352(13) 0.0014(10) 0.0100(11) -0.0026(9)
C2 0.0278(11) 0.0317(13) 0.0233(11) 0.0005(9) 0.0020(9) 0.0008(9)
C3 0.0428(14) 0.0372(15) 0.0455(15) -0.0032(12) 0.0089(12) 0.0075(11)
C4 0.0274(12) 0.0317(14) 0.0362(13) 0.0025(11) 0.0069(10) 0.0030(10)
C5 0.0290(12) 0.0264(13) 0.0435(14) 0.0006(11) 0.0093(11) -0.0028(10)

loop_
_atom_type_symbol
_atom_type_description
_atom_type_scat_dispersion_real
_atom_type_scat_dispersion_imag
_atom_type_scat_source
C C 0.0033 0.0016 'International Tables Vol C Tables 4.2.6.8 and 6.1.1.4'
H H 0.0000 0.0000 'International Tables Vol C Tables 4.2.6.8 and 6.1.1.4'
N N 0.0061 0.0033 'International Tables Vol C Tables 4.2.6.8 and 6.1.1.4'
O O 0.0106 0.0060 'International Tables Vol C Tables 4.2.6.8 and 6.1.1.4'
Mn Mn 0.3368 0.7283 'International Tables Vol C Tables 4.2.6.8 and 6.1.1.4'

loop_
_geom_angle_atom_site_label_1
_geom_angle_atom_site_label_2
_geom_angle_atom_site_label_3
_geom_angle
_geom_angle_site_symmetry_1
_geom_angle_site_symmetry_3
N4 Mn1 N4 180.0 5_656 3_455
N4 Mn1 O1 91.35(8) 5_656 .
N4 Mn1 O1 88.65(7) 3_455 .
N4 Mn1 O1 88.65(8) 5_656 7_556
N4 Mn1 O1 91.35(8) 3_455 7_556
O1 Mn1 O1 180.0 . 7_556
N4 Mn1 N2 92.33(8) 5_656 7_556
N4 Mn1 N2 87.67(8) 3_455 7_556
O1 Mn1 N2 87.85(8) . 7_556
O1 Mn1 N2 92.15(8) 7_556 7_556
N4 Mn1 N2 87.67(8) 5_656 .
N4 Mn1 N2 92.33(8) 3_455 .
O1 Mn1 N2 92.15(8) . .
O1 Mn1 N2 87.85(8) 7_556 .
N2 Mn1 N2 180.0 7_556 .
N1 O1 Mn1 125.30(13) . .
O1 N1 C1 119.12(18) . .
O1 N1 C2 120.17(19) . .
C1 N1 C2 120.7(2) . .
C4 N2 Mn1 158.1(2) . .
C4 N3 C5 119.7(2) . .
C5 N4 Mn1 156.0(2) . 3_545
C1 C1 N1 120.32(13) 2_655 .
N1 C2 C2 118.91(12) . 2_655
N1 C2 C3 118.2(2) . .
C2 C2 C3 122.89(14) 2_655 .
N2 C4 N3 173.3(3) . .
N4 C5 N3 175.0(3) . .

loop_
_geom_bond_atom_site_label_1
_geom_bond_atom_site_label_2
_geom_bond_distance
_geom_bond_site_symmetry_2
Mn1 N4 2.176(2) 5_656
Mn1 N4 2.176(2) 3_455
Mn1 O1 2.2122(16) .
Mn1 O1 2.2122(16) 7_556
Mn1 N2 2.215(2) 7_556
Mn1 N2 2.215(2) .
O1 N1 1.320(2) .
N1 C1 1.351(3) .
N1 C2 1.358(3) .
N2 C4 1.151(3) .
N3 C4 1.297(3) .
N3 C5 1.308(3) .
N4 C5 1.143(3) .
N4 Mn1 2.176(2) 3_545
C1 C1 1.350(5) 2_655
C2 C2 1.398(4) 2_655
C2 C3 1.481(3) .
